data_4304123
loop_
_publ_author_name
'Thomas Kr\"uger'
'Tobias R\"uffer'
'Heinrich Lang'
'Christoph Wagner'
'Dirk Steinborn'

_publ_section_title
;
Synthesis, Characterization, and Reactivity of [Li(N6,N9-Me2Ade-H)]: A
Structurally Characterized Lithiated Adenine
;
_journal_name_full 'Inorganic Chemistry'
_journal_page_first 1190
_journal_page_last 1195
_journal_paper_doi 10.1021/ic701569j
_journal_volume 47
_journal_year 2008
_chemical_formula_sum 'C10 H17 N5 Sn'
_chemical_formula_weight 325.98
_chemical_name_systematic
; 
 ? 
;
_space_group_IT_number 14
_symmetry_cell_setting monoclinic
_symmetry_space_group_name_Hall '-P 2yab'
_symmetry_space_group_name_H-M 'P 1 21/a 1'
_atom_sites_solution_hydrogens geom
_atom_sites_solution_primary direct
_atom_sites_solution_secondary difmap
_audit_creation_method SHELXL-97
_cell_angle_alpha 90.00
_cell_angle_beta 100.86(3)
_cell_angle_gamma 90.00
_cell_formula_units_Z 4
_cell_length_a 6.8788(18)
_cell_length_b 11.8177(19)
_cell_length_c 17.033(4)
_cell_measurement_reflns_used 6140
_cell_measurement_temperature 220(2)
_cell_measurement_theta_max 25.90
_cell_measurement_theta_min 2.11
_cell_volume 1359.8(5)
_computing_structure_refinement 'SHELXL-97 (Sheldrick, 1997)'
_computing_structure_solution 'SHELXS-97 (Sheldrick, 1990)'
_diffrn_ambient_temperature 220(2)
_diffrn_measured_fraction_theta_full 0.967
_diffrn_measured_fraction_theta_max 0.967
_diffrn_measurement_device_type Stoe-IPDS
_diffrn_radiation_monochromator graphite
_diffrn_radiation_source 'fine-focus sealed tube'
_diffrn_radiation_type MoK\a
_diffrn_radiation_wavelength 0.71073
_diffrn_reflns_av_R_equivalents 0.1099
_diffrn_reflns_av_sigmaI/netI 0.0738
_diffrn_reflns_limit_h_max 8
_diffrn_reflns_limit_h_min -8
_diffrn_reflns_limit_k_max 13
_diffrn_reflns_limit_k_min -13
_diffrn_reflns_limit_l_max 20
_diffrn_reflns_limit_l_min -20
_diffrn_reflns_number 10422
_diffrn_reflns_theta_full 25.90
_diffrn_reflns_theta_max 25.90
_diffrn_reflns_theta_min 2.11
_exptl_absorpt_coefficient_mu 1.863
_exptl_absorpt_correction_T_max 0.8528
_exptl_absorpt_correction_T_min 0.2278
_exptl_absorpt_correction_type numerical
_exptl_crystal_colour colorless
_exptl_crystal_density_diffrn 1.592
_exptl_crystal_density_method 'not measured'
_exptl_crystal_description prism
_exptl_crystal_F_000 648
_exptl_crystal_size_max 0.60
_exptl_crystal_size_mid 0.14
_exptl_crystal_size_min 0.09
_refine_diff_density_max 0.516
_refine_diff_density_min -0.757
_refine_diff_density_rms 0.110
_refine_ls_extinction_coef 0.0005(6)
_refine_ls_extinction_expression Fc^*^=kFc[1+0.001xFc^2^\l^3^/sin(2\q)]^-1/4^
_refine_ls_extinction_method SHELXL
_refine_ls_goodness_of_fit_ref 0.986
_refine_ls_hydrogen_treatment constr
_refine_ls_matrix_type full
_refine_ls_number_parameters 151
_refine_ls_number_reflns 2566
_refine_ls_number_restraints 0
_refine_ls_restrained_S_all 0.986
_refine_ls_R_factor_all 0.0599
_refine_ls_R_factor_gt 0.0394
_refine_ls_shift/su_max 0.001
_refine_ls_shift/su_mean 0.000
_refine_ls_structure_factor_coef Fsqd
_refine_ls_weighting_details 'calc w=1/[\s^2^(Fo^2^)+(0.0385P)^2^+0.0000P] where P=(Fo^2^+2Fc^2^)/3'
_refine_ls_weighting_scheme calc
_refine_ls_wR_factor_gt 0.0839
_refine_ls_wR_factor_ref 0.0903
_reflns_number_gt 1913
_reflns_number_total 2566
_reflns_threshold_expression >2sigma(I)
_cod_data_source_file ic701569j-file004.cif
_cod_data_source_block z:\ipds24\ipds2579
_cod_original_sg_symbol_H-M 'P 21/a'
_cod_database_code 4304123

loop_
_symmetry_equiv_pos_as_xyz
'x, y, z'
'-x+1/2, y+1/2, -z'
'-x, -y, -z'
'x-1/2, -y-1/2, z'

loop_
_atom_site_label
_atom_site_type_symbol
_atom_site_fract_x
_atom_site_fract_y
_atom_site_fract_z
_atom_site_U_iso_or_equiv
_atom_site_adp_type
_atom_site_occupancy
_atom_site_symmetry_multiplicity
_atom_site_calc_flag
_atom_site_refinement_flags
_atom_site_disorder_assembly
_atom_site_disorder_group
C2 C -0.0348(8) 1.1573(5) 0.2496(3) 0.0477(13) Uani 1 1 d . . .
H2 H 0.0109 1.1997 0.2085 0.071 Uiso 1 1 calc R . .
H1 H -0.0004 1.1967 0.2996 0.071 Uiso 1 1 calc R . .
H3 H -0.1760 1.1489 0.2360 0.071 Uiso 1 1 calc R . .
C3 C 0.0160(6) 0.9691(4) 0.1969(3) 0.0321(10) Uani 1 1 d . . .
C4 C -0.1029(6) 0.9822(4) 0.1206(3) 0.0291(9) Uani 1 1 d . . .
C5 C -0.1118(6) 0.8898(4) 0.0696(2) 0.0271(9) Uani 1 1 d . . .
C6 C 0.0823(6) 0.7868(4) 0.1585(3) 0.0328(10) Uani 1 1 d . . .
H4 H 0.1488 0.7193 0.1733 0.039 Uiso 1 1 calc R . .
C7 C -0.2757(6) 1.0345(4) 0.0090(3) 0.0315(10) Uani 1 1 d . . .
H5 H -0.3521 1.0778 -0.0308 0.038 Uiso 1 1 calc R . .
C8 C -0.2868(7) 0.8561(4) -0.0739(3) 0.0370(11) Uani 1 1 d . . .
H8 H -0.3925 0.8933 -0.1094 0.056 Uiso 1 1 calc R . .
H6 H -0.3314 0.7837 -0.0589 0.056 Uiso 1 1 calc R . .
H7 H -0.1765 0.8459 -0.1004 0.056 Uiso 1 1 calc R . .
C9 C 0.5395(8) 0.9593(7) 0.3143(4) 0.0663(17) Uani 1 1 d . . .
H10 H 0.5453 0.8827 0.2962 0.099 Uiso 1 1 calc R . .
H9 H 0.6473 0.9728 0.3580 0.099 Uiso 1 1 calc R . .
H11 H 0.5491 1.0102 0.2713 0.099 Uiso 1 1 calc R . .
C10 C 0.2948(11) 1.1326(6) 0.4302(4) 0.0711(19) Uani 1 1 d . . .
H14 H 0.3190 1.1985 0.4005 0.107 Uiso 1 1 calc R . .
H13 H 0.4034 1.1216 0.4740 0.107 Uiso 1 1 calc R . .
H12 H 0.1748 1.1428 0.4504 0.107 Uiso 1 1 calc R . .
C11 C 0.1469(10) 0.8530(6) 0.4128(3) 0.0641(17) Uani 1 1 d . . .
H17 H 0.0070 0.8477 0.3931 0.096 Uiso 1 1 calc R . .
H15 H 0.1710 0.8680 0.4692 0.096 Uiso 1 1 calc R . .
H16 H 0.2089 0.7829 0.4031 0.096 Uiso 1 1 calc R . .
N1 N -0.2258(5) 0.9254(3) -0.0025(2) 0.0297(8) Uani 1 1 d . . .
N2 N -0.2065(5) 1.0740(3) 0.0815(2) 0.0337(9) Uani 1 1 d . . .
N3 N 0.1086(5) 0.8673(4) 0.2141(2) 0.0352(9) Uani 1 1 d . . .
N4 N -0.0251(5) 0.7885(3) 0.0848(2) 0.0304(8) Uani 1 1 d . . .
N5 N 0.0576(6) 1.0463(4) 0.2567(2) 0.0393(9) Uani 1 1 d . . .
Sn Sn 0.26635(5) 0.98629(3) 0.352915(19) 0.04004(15) Uani 1 1 d . . .

loop_
_atom_site_aniso_label
_atom_site_aniso_U_11
_atom_site_aniso_U_22
_atom_site_aniso_U_33
_atom_site_aniso_U_23
_atom_site_aniso_U_13
_atom_site_aniso_U_12
C2 0.060(3) 0.034(3) 0.048(3) -0.002(2) 0.009(2) 0.009(2)
C3 0.033(2) 0.030(3) 0.036(2) 0.0006(18) 0.0115(18) 0.0019(17)
C4 0.0258(18) 0.024(3) 0.039(2) -0.0004(18) 0.0098(16) -0.0007(16)
C5 0.026(2) 0.025(3) 0.032(2) 0.0038(17) 0.0090(17) -0.0033(16)
C6 0.031(2) 0.026(3) 0.044(3) 0.0033(19) 0.013(2) 0.0062(17)
C7 0.027(2) 0.025(3) 0.042(2) 0.0050(18) 0.0040(18) -0.0003(17)
C8 0.036(2) 0.033(3) 0.040(3) -0.0035(19) 0.004(2) -0.0030(19)
C9 0.044(3) 0.084(5) 0.069(4) 0.001(3) 0.008(3) 0.004(3)
C10 0.094(5) 0.063(5) 0.051(4) -0.019(3) 0.000(3) -0.007(4)
C11 0.083(5) 0.058(5) 0.053(3) 0.016(3) 0.015(3) -0.006(3)
N1 0.0276(18) 0.027(2) 0.0346(19) 0.0017(15) 0.0072(15) -0.0012(14)
N2 0.0320(19) 0.026(2) 0.043(2) 0.0017(16) 0.0069(16) 0.0006(15)
N3 0.035(2) 0.036(3) 0.036(2) 0.0023(16) 0.0094(16) 0.0064(16)
N4 0.0271(17) 0.024(2) 0.041(2) 0.0006(15) 0.0102(16) 0.0008(14)
N5 0.045(2) 0.034(3) 0.038(2) -0.0049(17) 0.0061(17) 0.0052(17)
Sn 0.0442(2) 0.0413(3) 0.03393(19) 0.00119(16) 0.00538(12) -0.00069(16)

loop_
_atom_type_symbol
_atom_type_description
_atom_type_scat_dispersion_real
_atom_type_scat_dispersion_imag
_atom_type_scat_source
C C 0.0033 0.0016 'International Tables Vol C Tables 4.2.6.8 and 6.1.1.4'
H H 0.0000 0.0000 'International Tables Vol C Tables 4.2.6.8 and 6.1.1.4'
N N 0.0061 0.0033 'International Tables Vol C Tables 4.2.6.8 and 6.1.1.4'
Sn Sn -0.6537 1.4246 'International Tables Vol C Tables 4.2.6.8 and 6.1.1.4'

loop_
_geom_angle_atom_site_label_1
_geom_angle_atom_site_label_2
_geom_angle_atom_site_label_3
_geom_angle
_geom_angle_site_symmetry_1
_geom_angle_site_symmetry_3
_geom_angle_publ_flag
N5 C2 H2 109.5 . . ?
N5 C2 H1 109.5 . . ?
H2 C2 H1 109.5 . . ?
N5 C2 H3 109.5 . . ?
H2 C2 H3 109.5 . . ?
H1 C2 H3 109.5 . . ?
N5 C3 N3 114.0(4) . . ?
N5 C3 C4 128.5(4) . . ?
N3 C3 C4 117.4(4) . . ?
C5 C4 N2 110.8(4) . . ?
C5 C4 C3 116.1(4) . . ?
N2 C4 C3 132.9(4) . . ?
N4 C5 C4 128.0(4) . . ?
N4 C5 N1 126.6(4) . . ?
C4 C5 N1 105.4(4) . . ?
N3 C6 N4 129.6(4) . . ?
N3 C6 H4 115.2 . . ?
N4 C6 H4 115.2 . . ?
N2 C7 N1 114.5(4) . . ?
N2 C7 H5 122.8 . . ?
N1 C7 H5 122.8 . . ?
N1 C8 H8 109.5 . . ?
N1 C8 H6 109.5 . . ?
H8 C8 H6 109.5 . . ?
N1 C8 H7 109.5 . . ?
H8 C8 H7 109.5 . . ?
H6 C8 H7 109.5 . . ?
Sn C9 H10 109.5 . . ?
Sn C9 H9 109.5 . . ?
H10 C9 H9 109.5 . . ?
Sn C9 H11 109.5 . . ?
H10 C9 H11 109.5 . . ?
H9 C9 H11 109.5 . . ?
Sn C10 H14 109.5 . . ?
Sn C10 H13 109.5 . . ?
H14 C10 H13 109.5 . . ?
Sn C10 H12 109.5 . . ?
H14 C10 H12 109.5 . . ?
H13 C10 H12 109.5 . . ?
Sn C11 H17 109.5 . . ?
Sn C11 H15 109.5 . . ?
H17 C11 H15 109.5 . . ?
Sn C11 H16 109.5 . . ?
H17 C11 H16 109.5 . . ?
H15 C11 H16 109.5 . . ?
C7 N1 C5 106.0(4) . . ?
C7 N1 C8 127.7(4) . . ?
C5 N1 C8 126.2(4) . . ?
C7 N2 C4 103.4(4) . . ?
C6 N3 C3 118.8(4) . . ?
C6 N4 C5 110.1(4) . . ?
C3 N5 C2 121.2(4) . . ?
C3 N5 Sn 112.2(3) . . ?
C2 N5 Sn 126.7(3) . . ?
N5 Sn C11 111.0(2) . . ?
N5 Sn C9 108.9(2) . . ?
C11 Sn C9 118.7(3) . . ?
N5 Sn C10 100.2(2) . . ?
C11 Sn C10 107.5(3) . . ?
C9 Sn C10 108.9(3) . . ?

loop_
_geom_bond_atom_site_label_1
_geom_bond_atom_site_label_2
_geom_bond_distance
_geom_bond_site_symmetry_2
_geom_bond_publ_flag
C2 N5 1.453(6) . ?
C2 H2 0.9600 . ?
C2 H1 0.9600 . ?
C2 H3 0.9600 . ?
C3 N5 1.357(6) . ?
C3 N3 1.368(6) . ?
C3 C4 1.408(6) . ?
C4 C5 1.389(6) . ?
C4 N2 1.396(6) . ?
C5 N4 1.341(6) . ?
C5 N1 1.392(5) . ?
C6 N3 1.330(6) . ?
C6 N4 1.332(5) . ?
C6 H4 0.9300 . ?
C7 N2 1.323(6) . ?
C7 N1 1.357(6) . ?
C7 H5 0.9300 . ?
C8 N1 1.460(6) . ?
C8 H8 0.9600 . ?
C8 H6 0.9600 . ?
C8 H7 0.9600 . ?
C9 Sn 2.129(6) . ?
C9 H10 0.9600 . ?
C9 H9 0.9600 . ?
C9 H11 0.9600 . ?
C10 Sn 2.159(6) . ?
C10 H14 0.9600 . ?
C10 H13 0.9600 . ?
C10 H12 0.9600 . ?
C11 Sn 2.124(6) . ?
C11 H17 0.9600 . ?
C11 H15 0.9600 . ?
C11 H16 0.9600 . ?
N5 Sn 2.090(4) . ?

loop_
_geom_torsion_atom_site_label_1
_geom_torsion_atom_site_label_2
_geom_torsion_atom_site_label_3
_geom_torsion_atom_site_label_4
_geom_torsion
_geom_torsion_site_symmetry_1
_geom_torsion_site_symmetry_2
_geom_torsion_site_symmetry_3
_geom_torsion_site_symmetry_4
_geom_torsion_publ_flag
N5 C3 C4 C5 177.0(4) . . . . ?
N3 C3 C4 C5 -0.9(6) . . . . ?
N5 C3 C4 N2 2.5(8) . . . . ?
N3 C3 C4 N2 -175.3(4) . . . . ?
N2 C4 C5 N4 177.5(4) . . . . ?
C3 C4 C5 N4 1.9(6) . . . . ?
N2 C4 C5 N1 -0.6(4) . . . . ?
C3 C4 C5 N1 -176.3(3) . . . . ?
N2 C7 N1 C5 -0.2(4) . . . . ?
N2 C7 N1 C8 176.7(4) . . . . ?
N4 C5 N1 C7 -177.7(4) . . . . ?
C4 C5 N1 C7 0.5(4) . . . . ?
N4 C5 N1 C8 5.3(6) . . . . ?
C4 C5 N1 C8 -176.5(4) . . . . ?
N1 C7 N2 C4 -0.1(5) . . . . ?
C5 C4 N2 C7 0.5(5) . . . . ?
C3 C4 N2 C7 175.2(4) . . . . ?
N4 C6 N3 C3 -0.1(7) . . . . ?
N5 C3 N3 C6 -178.0(4) . . . . ?
C4 C3 N3 C6 0.1(6) . . . . ?
N3 C6 N4 C5 0.8(6) . . . . ?
C4 C5 N4 C6 -1.8(6) . . . . ?
N1 C5 N4 C6 176.0(4) . . . . ?
N3 C3 N5 C2 -177.4(4) . . . . ?
C4 C3 N5 C2 4.6(7) . . . . ?
N3 C3 N5 Sn 3.9(5) . . . . ?
C4 C3 N5 Sn -174.0(3) . . . . ?
C3 N5 Sn C11 -68.4(4) . . . . ?
C2 N5 Sn C11 113.1(5) . . . . ?
C3 N5 Sn C9 64.2(4) . . . . ?
C2 N5 Sn C9 -114.4(5) . . . . ?
C3 N5 Sn C10 178.4(4) . . . . ?
C2 N5 Sn C10 -0.2(5) . . . . ?

loop_
_cod_related_entry_id
_cod_related_entry_database
_cod_related_entry_code
1 ChemSpider 30660769
